data_4334891
loop_
_publ_author_name
'Shin-ichiro Noro'
'Katsuo Fukuhara'
'Yuh Hijikata'
'Kazuya Kubo'
'Takayoshi Nakamura'

_publ_section_title
;
 Rational Synthesis of a Porous Copper(II) Coordination Polymer Bridged by
 Weak Lewis-Base Inorganic Monoanions Using an Anion-Mixing Method
;
_journal_name_full 'Inorganic Chemistry'
_journal_page_first 5630
_journal_page_last 5632
_journal_paper_doi 10.1021/ic400276c
_journal_volume 52
_journal_year 2013
_chemical_formula_moiety 'C27 H28 Cu F9 N4 O3 P S'
_chemical_formula_sum 'C27 H28 Cu F9 N4 O3 P S'
_chemical_formula_weight 754.11
_space_group_IT_number 63
_symmetry_cell_setting orthorhombic
_symmetry_Int_Tables_number 63
_symmetry_space_group_name_Hall '-C 2c 2'
_symmetry_space_group_name_H-M 'C m c m'
_atom_sites_solution_hydrogens geom
_atom_sites_solution_primary direct
_atom_sites_solution_secondary difmap
_cell_angle_alpha 90.0000
_cell_angle_beta 90.0000
_cell_angle_gamma 90.0000
_cell_formula_units_Z 4
_cell_length_a 12.5414(11)
_cell_length_b 18.4210(18)
_cell_length_c 15.6352(12)
_cell_measurement_reflns_used 9748
_cell_measurement_temperature 173
_cell_measurement_theta_max 27.41
_cell_measurement_theta_min 3.25
_cell_volume 3612.1(5)
_computing_cell_refinement 'RAPID AUTO'
_computing_data_collection 'RAPID AUTO (Rigaku, ????)'
_computing_data_reduction 'RAPID AUTO'
_computing_molecular_graphics 'CrystalStructure 4.0'
_computing_publication_material 'CrystalStructure 4.0 (Rigaku, 2010)'
_computing_structure_refinement 'SHELXL97 (Sheldrick, 2008)'
_diffrn_ambient_temperature 173
_diffrn_detector_area_resol_mean 10.000
_diffrn_measured_fraction_theta_full 0.995
_diffrn_measured_fraction_theta_max 0.995
_diffrn_measurement_device_type 'Rigaku R-AXIS RAPID'
_diffrn_measurement_method \w
_diffrn_radiation_type 'Mo K\a'
_diffrn_radiation_wavelength 0.71075
_diffrn_reflns_av_R_equivalents 0.0852
_diffrn_reflns_limit_h_max 15
_diffrn_reflns_limit_h_min -16
_diffrn_reflns_limit_k_max 23
_diffrn_reflns_limit_k_min -23
_diffrn_reflns_limit_l_max 19
_diffrn_reflns_limit_l_min -20
_diffrn_reflns_number 17214
_diffrn_reflns_theta_full 27.41
_diffrn_reflns_theta_max 27.42
_diffrn_standards_number 0
_exptl_absorpt_coefficient_mu 0.785
_exptl_absorpt_correction_T_max 0.925
_exptl_absorpt_correction_T_min 0.554
_exptl_absorpt_correction_type multi-scan
_exptl_absorpt_process_details 'ABSCOR (Rigaku, 1995)'
_exptl_crystal_colour purple
_exptl_crystal_density_diffrn 1.387
_exptl_crystal_description block
_exptl_crystal_F_000 1532.00
_exptl_crystal_size_max 0.170
_exptl_crystal_size_mid 0.100
_exptl_crystal_size_min 0.050
_refine_diff_density_max 0.560
_refine_diff_density_min -0.750
_refine_ls_extinction_method none
_refine_ls_goodness_of_fit_ref 1.073
_refine_ls_hydrogen_treatment constr
_refine_ls_number_parameters 132
_refine_ls_number_reflns 2224
_refine_ls_number_restraints 0
_refine_ls_R_factor_gt 0.0618
_refine_ls_shift/su_max 0.000
_refine_ls_structure_factor_coef Fsqd
_refine_ls_weighting_details 'w = 1/[\s^2^(Fo^2^)+(0.0974P)^2^+3.0374P] where P=(Fo^2^+2Fc^2^)/3'
_refine_ls_weighting_scheme calc
_refine_ls_wR_factor_ref 0.1796
_reflns_number_gt 1579
_reflns_number_total 2224
_reflns_threshold_expression F^2^>2.0\s(F^2^)
_cod_data_source_file ic400276c_si_004.cif
_cod_data_source_block 110204-(1+2)H2O-Actn-dry
_cod_original_cell_volume 3612.1(6)
_cod_database_code 4334891

loop_
_symmetry_equiv_pos_site_id
_symmetry_equiv_pos_as_xyz
1 +X,+Y,+Z
2 -X,+Y,+Z
3 +X,-Y,1/2+Z
4 -X,-Y,1/2+Z
5 -X,-Y,-Z
6 +X,-Y,-Z
7 -X,+Y,1/2-Z
8 +X,+Y,1/2-Z
9 1/2+X,1/2+Y,+Z
10 1/2-X,1/2+Y,+Z
11 1/2+X,1/2-Y,1/2+Z
12 1/2-X,1/2-Y,1/2+Z
13 1/2-X,1/2-Y,-Z
14 1/2+X,1/2-Y,-Z
15 1/2-X,1/2+Y,1/2-Z
16 1/2+X,1/2+Y,1/2-Z

loop_
_atom_site_label
_atom_site_type_symbol
_atom_site_fract_x
_atom_site_fract_y
_atom_site_fract_z
_atom_site_U_iso_or_equiv
_atom_site_adp_type
_atom_site_occupancy
_atom_site_symmetry_multiplicity
_atom_site_calc_flag
_atom_site_refinement_flags
Cu1 Cu 0.0000 0.0000 0.5000 0.0361(3) Uani 1.0 4 d .
S1 S -0.03212(16) 0.04137(13) 0.7500 0.0351(6) Uani 0.5000 8 d .
P1 P 0.0000 0.27041(14) 0.2500 0.0566(6) Uani 1.0 4 d .
F1 F -0.1137(7) 0.1416(5) 0.7500 0.077(3) Uani 0.5000 8 d .
F2 F 0.0000 0.1685(3) 0.8209(4) 0.147(3) Uani 1.0 8 d .
F3 F 0.0000 0.2737(4) 0.3469(3) 0.147(3) Uani 1.0 8 d .
F4 F 0.0000 0.3549(7) 0.2500 0.256(8) Uani 1.0 4 d .
F5 F 0.1263(4) 0.2739(4) 0.2500 0.130(3) Uani 1.0 8 d .
F6 F 0.0000 0.1865(4) 0.2500 0.113(3) Uani 1.0 4 d .
O1 O 0.0000 0.0142(2) 0.6712(2) 0.0548(11) Uani 1.0 8 d .
O2 O -0.1461(5) 0.0442(5) 0.7500 0.058(3) Uani 0.5000 8 d .
N1 N 0.1182(2) 0.07453(16) 0.48606(16) 0.0345(6) Uani 1.0 16 d .
C1 C 0.1392(3) 0.10911(19) 0.41205(19) 0.0374(8) Uani 1.0 16 d .
C2 C 0.2281(3) 0.15249(19) 0.4009(2) 0.0383(8) Uani 1.0 16 d .
C3 C 0.2995(3) 0.16279(18) 0.4674(2) 0.0341(7) Uani 1.0 16 d .
C4 C 0.2758(3) 0.1284(2) 0.5444(2) 0.0399(8) Uani 1.0 16 d .
C5 C 0.1866(3) 0.08502(19) 0.55113(19) 0.0380(8) Uani 1.0 16 d .
C6 C 0.3990(3) 0.20725(19) 0.4575(3) 0.0409(8) Uani 1.0 16 d .
C7 C 0.5000 0.1606(2) 0.4595(3) 0.0351(10) Uani 1.0 8 d .
C8 C 0.0000 0.1346(5) 0.7500 0.067(3) Uani 1.0 4 d .
H1 H 0.0911 0.1035 0.3656 0.0449 Uiso 1.0 16 calc R
H2 H 0.2403 0.1754 0.3473 0.0459 Uiso 1.0 16 calc R
H4 H 0.3211 0.1348 0.5924 0.0479 Uiso 1.0 16 calc R
H5 H 0.1729 0.0615 0.6041 0.0456 Uiso 1.0 16 calc R
H6A H 0.4023 0.2435 0.5042 0.0491 Uiso 1.0 16 calc R
H6B H 0.3959 0.2339 0.4026 0.0491 Uiso 1.0 16 calc R
H7A H 0.5000 0.1275 0.4096 0.0421 Uiso 1.0 8 calc R
H7B H 0.5000 0.1306 0.5120 0.0421 Uiso 1.0 8 calc R

loop_
_atom_site_aniso_label
_atom_site_aniso_U_11
_atom_site_aniso_U_22
_atom_site_aniso_U_33
_atom_site_aniso_U_12
_atom_site_aniso_U_13
_atom_site_aniso_U_23
Cu1 0.0184(4) 0.0350(5) 0.0550(5) 0.0000 0.0000 0.0084(4)
S1 0.0331(12) 0.0402(13) 0.0320(10) 0.0014(8) 0.0000 0.0000
P1 0.0641(14) 0.0609(15) 0.0447(10) 0.0000 0.0000 0.0000
F1 0.093(6) 0.069(6) 0.070(5) 0.046(5) 0.0000 0.0000
F2 0.249(8) 0.069(4) 0.125(5) 0.0000 0.0000 -0.050(3)
F3 0.130(5) 0.231(8) 0.080(3) 0.0000 0.0000 -0.062(4)
F4 0.208(14) 0.092(9) 0.47(3) 0.0000 0.0000 0.0000
F5 0.072(3) 0.182(7) 0.134(5) 0.004(4) 0.0000 0.0000
F6 0.174(8) 0.072(5) 0.092(5) 0.0000 0.0000 0.0000
O1 0.066(3) 0.053(3) 0.045(2) 0.0000 0.0000 -0.0178(17)
O2 0.033(4) 0.102(8) 0.040(4) 0.012(5) 0.0000 0.0000
N1 0.0199(12) 0.0368(16) 0.0469(14) 0.0009(11) 0.0002(10) 0.0040(11)
C1 0.0300(16) 0.039(2) 0.0428(17) -0.0031(14) -0.0048(12) 0.0074(13)
C2 0.0294(16) 0.042(2) 0.0437(16) -0.0023(14) -0.0031(12) 0.0080(14)
C3 0.0191(14) 0.0320(18) 0.0512(17) 0.0024(12) 0.0013(12) 0.0000(13)
C4 0.0280(16) 0.049(3) 0.0430(17) -0.0013(14) -0.0044(12) -0.0005(14)
C5 0.0277(15) 0.049(3) 0.0372(16) -0.0042(14) 0.0008(12) 0.0039(14)
C6 0.0231(15) 0.035(2) 0.064(2) 0.0005(13) -0.0005(14) 0.0051(15)
C7 0.021(2) 0.032(3) 0.052(3) 0.0000 0.0000 0.0001(19)
C8 0.110(9) 0.043(5) 0.050(5) 0.0000 0.0000 0.0000

loop_
_atom_type_symbol
_atom_type_description
_atom_type_scat_dispersion_real
_atom_type_scat_dispersion_imag
_atom_type_scat_source
C C 0.0033 0.0016
;
International Tables for Crystallography
(1992, Vol. C, Tables 4.2.6.8 and 6.1.1.4)
;
H H 0.0000 0.0000
;
International Tables for Crystallography
(1992, Vol. C, Table 6.1.1.4)
;
Cu Cu 0.3201 1.2651
;
International Tables for Crystallography
(1992, Vol. C, Tables 4.2.6.8 and 6.1.1.4)
;
S S 0.1246 0.1234
;
International Tables for Crystallography
(1992, Vol. C, Tables 4.2.6.8 and 6.1.1.4)
;
F F 0.0171 0.0103
;
International Tables for Crystallography
(1992, Vol. C, Tables 4.2.6.8 and 6.1.1.4)
;
P P 0.1023 0.0942
;
International Tables for Crystallography
(1992, Vol. C, Tables 4.2.6.8 and 6.1.1.4)
;
O O 0.0106 0.0060
;
International Tables for Crystallography
(1992, Vol. C, Tables 4.2.6.8 and 6.1.1.4)
;
N N 0.0061 0.0033
;
International Tables for Crystallography
(1992, Vol. C, Tables 4.2.6.8 and 6.1.1.4)
;

loop_
_geom_angle_atom_site_label_1
_geom_angle_atom_site_label_2
_geom_angle_atom_site_label_3
_geom_angle
_geom_angle_publ_flag
_geom_angle_site_symmetry_1
_geom_angle_site_symmetry_3
O1 Cu1 O1 180.00(11) yes . 5_556
O1 Cu1 N1 92.35(9) yes . .
O1 Cu1 N1 92.35(9) yes . 2_555
O1 Cu1 N1 87.65(9) yes . 5_556
O1 Cu1 N1 87.65(9) yes . 6_556
O1 Cu1 N1 87.65(9) yes 5_556 .
O1 Cu1 N1 87.65(9) yes 5_556 2_555
O1 Cu1 N1 92.35(9) yes 5_556 5_556
O1 Cu1 N1 92.35(9) yes 5_556 6_556
N1 Cu1 N1 93.68(11) yes . 2_555
N1 Cu1 N1 180.00(15) yes . 5_556
N1 Cu1 N1 86.32(11) yes . 6_556
N1 Cu1 N1 86.32(11) yes 2_555 5_556
N1 Cu1 N1 180.00(15) yes 2_555 6_556
N1 Cu1 N1 93.68(11) yes 5_556 6_556
F1 S1 O1 117.10(17) yes . .
F1 S1 O1 117.10(17) yes . 7_556
F1 S1 O2 58.9(5) yes . .
F1 S1 C8 42.2(3) yes . .
O1 S1 O1 124.9(3) yes . 7_556
O1 S1 O2 107.63(17) yes . .
O1 S1 C8 106.53(18) yes . .
O1 S1 O2 107.63(17) yes 7_556 .
O1 S1 C8 106.53(18) yes 7_556 .
O2 S1 C8 101.1(4) yes . .
F3 P1 F3 175.4(5) yes . 7_555
F3 P1 F4 87.7(3) yes . .
F3 P1 F5 89.907(18) yes . .
F3 P1 F5 89.907(18) yes . 2_555
F3 P1 F6 92.3(3) yes . .
F3 P1 F4 87.7(3) yes 7_555 .
F3 P1 F5 89.907(18) yes 7_555 .
F3 P1 F5 89.907(18) yes 7_555 2_555
F3 P1 F6 92.3(3) yes 7_555 .
F4 P1 F5 87.7(3) yes . .
F4 P1 F5 87.7(3) yes . 2_555
F4 P1 F6 180.000(2) yes . .
F5 P1 F5 175.4(5) yes . 2_555
F5 P1 F6 92.3(3) yes . .
F5 P1 F6 92.3(3) yes 2_555 .
S1 F1 C8 55.8(5) yes . .
Cu1 O1 S1 156.57(18) yes . .
Cu1 O1 S1 156.57(18) yes . 2_555
S1 O1 S1 33.71(14) yes . 2_555
Cu1 N1 C1 123.7(2) yes . .
Cu1 N1 C5 118.8(3) yes . .
C1 N1 C5 117.2(3) yes . .
N1 C1 C2 122.7(3) yes . .
C1 C2 C3 120.4(3) yes . .
C2 C3 C4 116.6(3) yes . .
C2 C3 C6 122.4(3) yes . .
C4 C3 C6 121.0(3) yes . .
C3 C4 C5 120.2(3) yes . .
N1 C5 C4 122.9(3) yes . .
C3 C6 C7 112.3(3) yes . .
C6 C7 C6 111.7(3) yes . 2_655
S1 C8 S1 26.40(17) yes . 2_555
S1 C8 F1 82.0(5) yes . .
S1 C8 F1 108.4(6) yes . 2_555
S1 C8 F2 118.5(5) yes . .
S1 C8 F2 118.5(5) yes . 7_556
S1 C8 F1 108.4(6) yes 2_555 .
S1 C8 F1 82.0(5) yes 2_555 2_555
S1 C8 F2 118.5(5) yes 2_555 .
S1 C8 F2 118.5(5) yes 2_555 7_556
F1 C8 F1 169.7(9) yes . 2_555
F1 C8 F2 87.5(3) yes . .
F1 C8 F2 87.5(3) yes . 7_556
F1 C8 F2 87.5(3) yes 2_555 .
F1 C8 F2 87.5(3) yes 2_555 7_556
F2 C8 F2 121.2(8) yes . 7_556
N1 C1 H1 118.672 no . .
C2 C1 H1 118.663 no . .
C1 C2 H2 119.808 no . .
C3 C2 H2 119.814 no . .
C3 C4 H4 119.886 no . .
C5 C4 H4 119.885 no . .
N1 C5 H5 118.562 no . .
C4 C5 H5 118.552 no . .
C3 C6 H6A 109.136 no . .
C3 C6 H6B 109.140 no . .
C7 C6 H6A 109.129 no . .
C7 C6 H6B 109.163 no . .
H6A C6 H6B 107.865 no . .
C6 C7 H7A 109.260 no . .
C6 C7 H7B 109.310 no . .
C6 C7 H7A 109.260 no 2_655 .
C6 C7 H7B 109.310 no 2_655 .
H7A C7 H7B 107.938 no . .

loop_
_geom_bond_atom_site_label_1
_geom_bond_atom_site_label_2
_geom_bond_distance
_geom_bond_publ_flag
_geom_bond_site_symmetry_2
Cu1 O1 2.689(4) yes .
Cu1 O1 2.689(4) yes 5_556
Cu1 N1 2.032(3) yes .
Cu1 N1 2.032(3) yes 2_555
Cu1 N1 2.032(3) yes 5_556
Cu1 N1 2.032(3) yes 6_556
S1 F1 2.111(10) yes .
S1 O1 1.390(4) yes .
S1 O1 1.390(4) yes 7_556
S1 O2 1.430(7) yes .
S1 C8 1.764(10) yes .
P1 F3 1.516(5) yes .
P1 F3 1.516(5) yes 7_555
P1 F4 1.556(14) yes .
P1 F5 1.585(5) yes .
P1 F5 1.585(5) yes 2_555
P1 F6 1.546(8) yes .
F1 C8 1.432(9) yes .
F2 C8 1.272(8) yes .
N1 C1 1.347(4) yes .
N1 C5 1.345(4) yes .
C1 C2 1.383(5) yes .
C2 C3 1.385(5) yes .
C3 C4 1.393(5) yes .
C3 C6 1.500(5) yes .
C4 C5 1.378(5) yes .
C6 C7 1.532(4) yes .
C1 H1 0.950 no .
C2 H2 0.950 no .
C4 H4 0.950 no .
C5 H5 0.950 no .
C6 H6A 0.990 no .
C6 H6B 0.990 no .
C7 H7A 0.990 no .
C7 H7B 0.990 no .

loop_
_geom_contact_atom_site_label_1
_geom_contact_atom_site_label_2
_geom_contact_distance
_geom_contact_publ_flag
_geom_contact_site_symmetry_2
Cu1 C1 2.997(4) no 2_555
Cu1 C1 2.997(4) no 5_556
Cu1 C1 2.997(4) no 6_556
Cu1 C5 2.927(4) no 2_555
Cu1 C5 2.927(4) no 5_556
Cu1 C5 2.927(4) no 6_556
S1 O2 2.236(7) no 2_555
F1 C5 3.405(5) no 2_555
F1 C5 3.405(5) no 7_556
F2 O1 2.845(7) no 7_556
F2 O2 3.135(9) no .
F2 O2 3.135(9) no 2_555
F2 C5 3.442(6) no 7_556
O1 C1 3.147(5) no 5_556
O1 C1 3.147(5) no 6_556
O1 C5 3.272(4) no .
O1 C5 3.272(4) no 2_555
O2 C5 3.239(4) no 2_555
O2 C5 3.239(4) no 7_556
N1 C1 3.488(4) no 2_555
N1 C3 2.811(4) no .
N1 C5 3.117(5) no 6_556
C1 C1 3.493(5) no 2_555
C1 C4 2.709(5) no .
C2 C5 2.708(5) no .
C2 C7 3.534(4) no .
C4 C7 3.166(4) no .
C5 C5 3.517(5) no 6_556
F2 C5 3.442(6) no 8_556
F2 C6 3.377(7) no 11_455
F2 C6 3.377(7) no 12_555
F3 C6 3.329(6) no 13_556
F3 C6 3.329(6) no 14_456
F3 C7 3.260(7) no 13_556
F5 C2 3.493(6) no .
F5 C2 3.493(6) no 8_555
F6 C1 3.391(5) no .
F6 C1 3.391(5) no 2_555
F6 C1 3.391(5) no 7_555
F6 C1 3.391(5) no 8_555
C1 F6 3.391(5) no .
C2 F5 3.493(6) no .
C3 C3 3.593(5) no 13_556
C6 F2 3.377(7) no 11_554
C6 F3 3.329(6) no 13_556
C7 F3 3.260(7) no 13_556
Cu1 H1 3.0578 no .
Cu1 H1 3.0578 no 2_555
Cu1 H1 3.0578 no 5_556
Cu1 H1 3.0578 no 6_556
Cu1 H5 2.9382 no .
Cu1 H5 2.9382 no 2_555
Cu1 H5 2.9382 no 5_556
Cu1 H5 2.9382 no 6_556
S1 H1 3.3067 no 5_556
S1 H1 3.5741 no 6_556
S1 H5 3.4575 no .
S1 H5 2.9087 no 2_555
S1 H5 2.9087 no 7_556
F1 H4 3.5855 no 2_555
F1 H4 3.5855 no 7_556
F1 H5 2.8167 no 2_555
F1 H5 2.8167 no 7_556
F2 H5 3.1563 no 7_556
O1 H1 2.5168 no 5_556
O1 H1 2.5168 no 6_556
O1 H5 2.5618 no .
O1 H5 2.5618 no 2_555
O2 H1 3.3384 no 5_556
O2 H5 2.3282 no 2_555
O2 H5 2.3282 no 7_556
N1 H1 3.2735 no 2_555
N1 H2 3.2406 no .
N1 H4 3.2370 no .
N1 H5 2.9558 no 6_556
C1 H1 2.9799 no 2_555
C1 H5 3.1560 no .
C1 H5 3.1812 no 6_556
C2 H4 3.2301 no .
C2 H6A 3.1925 no .
C2 H6B 2.5842 no .
C2 H7A 3.4434 no .
C3 H1 3.2493 no .
C3 H5 3.2514 no .
C3 H7A 2.7497 no .
C3 H7B 2.6761 no .
C4 H2 3.2312 no .
C4 H6A 2.7220 no .
C4 H6B 3.3113 no .
C4 H7A 3.5142 no .
C4 H7B 2.8580 no .
C5 H1 3.1563 no .
C6 H2 2.6968 no .
C6 H4 2.6796 no .
C6 H6A 2.6814 no 2_655
C6 H6B 2.7566 no 2_655
C7 H4 3.0943 no .
C7 H4 3.0943 no 2_655
C7 H6A 2.0784 no 2_655
C7 H6B 2.0787 no 2_655
C8 H5 3.4235 no .
C8 H5 3.4235 no 2_555
C8 H5 3.4235 no 7_556
H1 H1 2.2840 no 2_555
H1 H2 2.3106 no .
H1 H5 3.2425 no 6_556
H2 H6A 3.4238 no .
H2 H6B 2.3914 no .
H2 H7A 3.5122 no .
H4 H5 2.3054 no .
H4 H6A 2.6349 no .
H4 H7B 2.5728 no .
H6A H6A 2.4498 no 2_655
H6A H6B 2.9932 no 2_655
H6A H7A 2.8732 no .
H6A H7B 2.4170 no .
H6B H6B 2.6114 no 2_655
H6B H7A 2.3587 no .
H6B H7B 2.8733 no .
S1 H1 3.5741 no 3_555
S1 H1 3.3067 no 4_555
S1 H5 3.4575 no 8_556
F1 H6B 3.3112 no 11_455
F1 H6B 3.3113 no 14_456
F2 H5 3.1563 no 8_556
F2 H6A 3.5136 no 11_455
F2 H6A 3.5136 no 12_555
F2 H6B 2.5626 no 11_455
F2 H6B 2.5626 no 12_555
F3 H1 3.3501 no .
F3 H1 3.3501 no 2_555
F3 H2 3.5163 no .
F3 H2 3.5163 no 2_555
F3 H4 2.9615 no 13_556
F3 H4 2.9615 no 14_456
F3 H6A 2.6493 no 13_556
F3 H6A 2.6493 no 14_456
F3 H7B 2.8249 no 13_556
F4 H4 3.3374 no 11_454
F4 H4 3.3374 no 12_554
F4 H4 3.3374 no 13_556
F4 H4 3.3374 no 14_456
F5 H2 2.7666 no .
F5 H2 2.7666 no 8_555
F5 H4 3.0549 no 12_554
F5 H4 3.0549 no 13_556
F6 H1 2.6292 no .
F6 H1 2.6292 no 2_555
F6 H1 2.6292 no 7_555
F6 H1 2.6292 no 8_555
F6 H2 3.3822 no .
F6 H2 3.3822 no 2_555
F6 H2 3.3822 no 7_555
F6 H2 3.3822 no 8_555
O2 H1 3.3384 no 4_555
N1 H6A 3.3659 no 13_556
C1 H6A 3.0595 no 13_556
C2 H6A 2.9242 no 13_556
C3 H6A 3.0963 no 13_556
C4 H6A 3.3374 no 13_556
C4 H6B 3.4284 no 13_556
C5 H6A 3.4605 no 13_556
C5 H6B 3.5661 no 13_556
C8 H5 3.4235 no 8_556
H1 S1 3.5741 no 3_554
H1 S1 3.3067 no 4_554
H1 F3 3.3501 no .
H1 F6 2.6292 no .
H1 O2 3.3384 no 4_554
H1 H6A 3.4781 no 13_556
H2 F3 3.5163 no .
H2 F5 2.7666 no .
H2 F6 3.3822 no .
H2 H2 3.0429 no 8_555
H2 H6A 3.2900 no 13_556
H4 F3 2.9615 no 13_556
H4 F4 3.3374 no 11_555
H4 F5 3.0549 no 12_555
H6A F2 3.5136 no 11_554
H6A F3 2.6493 no 13_556
H6A N1 3.3659 no 13_556
H6A C1 3.0595 no 13_556
H6A C2 2.9242 no 13_556
H6A C3 3.0963 no 13_556
H6A C4 3.3374 no 13_556
H6A C5 3.4605 no 13_556
H6A H1 3.4781 no 13_556
H6A H2 3.2900 no 13_556
H6B F1 3.3113 no 11_554
H6B F2 2.5626 no 11_554
H6B C4 3.4284 no 13_556
H6B C5 3.5661 no 13_556
H7B F3 2.8249 no 13_556
